data_7033401
loop_
_publ_author_name
'Clark, Ewan R.'
'Hayward, John J.'
'Leontowicz, Bryce J.'
'Anwar, Muhammad U.'
'Pilkington, Melanie'
'Rawson, Jeremy M.'

_publ_section_title
;
 Copper-promoted aerial oxidation of benzothiadiazines: access to
 benzothiadiazine S-oxide heterocycles.
;
_journal_issue 5
_journal_name_full 'Dalton transactions (Cambridge, England : 2003)'
_journal_page_first 2071
_journal_page_last 2074
_journal_paper_doi 10.1039/c4dt03467h
_journal_volume 44
_journal_year 2015
_chemical_formula_moiety 'C48 H32 Cu2 N12 O4 S4, 2(C H4 O) '
_chemical_formula_sum 'C50 H40 Cu2 N12 O6 S4'
_chemical_formula_weight 1160.26
_chemical_name_systematic
; 
 ? 
;
_space_group_IT_number 2
_symmetry_cell_setting triclinic
_symmetry_space_group_name_Hall '-P 1'
_symmetry_space_group_name_H-M 'P -1'
_atom_sites_solution_hydrogens geom
_atom_sites_solution_primary direct
_atom_sites_solution_secondary difmap
_audit_creation_method SHELXL-97
_audit_update_record
;
2014-12-09 deposited with the CCDC.
2014-12-12 downloaded from the CCDC.
;
_cell_angle_alpha 75.65(3)
_cell_angle_beta 88.65(3)
_cell_angle_gamma 68.44(3)
_cell_formula_units_Z 1
_cell_length_a 8.9974(18)
_cell_length_b 10.434(2)
_cell_length_c 14.204(3)
_cell_measurement_reflns_used 9580
_cell_measurement_temperature 200(2)
_cell_measurement_theta_max 27.48
_cell_measurement_theta_min 1.02
_cell_volume 1198.1(5)
_computing_cell_refinement 'HKL Scalepack (Otwinowski & Minor 1997)'
_computing_data_collection 'Collect (Nonius B.V. 1998)'
_computing_data_reduction
;
 HKL Denzo and Scalepack (Otwinowski & Minor 1997)
;
_computing_molecular_graphics 'Mercury v.3.0 (CCD), XP'
_computing_publication_material 'Bruker SHELXTL XCIF'
_computing_structure_refinement 'SHELXL-97 (Sheldrick 1997)'
_computing_structure_solution 'SIR-92 (Altomare et al. 1994)'
_diffrn_ambient_temperature 200(2)
_diffrn_measured_fraction_theta_full 0.995
_diffrn_measured_fraction_theta_max 0.995
_diffrn_measurement_device_type 'Nonius Kappa CCD'
_diffrn_measurement_method 'Thin slice \w and \f scans'
_diffrn_radiation_source 'fine-focus sealed tube'
_diffrn_radiation_type MoK\a
_diffrn_radiation_wavelength 0.71073
_diffrn_reflns_av_R_equivalents 0.0443
_diffrn_reflns_av_unetI/netI 0.0402
_diffrn_reflns_limit_h_max 9
_diffrn_reflns_limit_h_min -9
_diffrn_reflns_limit_k_max 11
_diffrn_reflns_limit_k_min -11
_diffrn_reflns_limit_l_max 15
_diffrn_reflns_limit_l_min -15
_diffrn_reflns_number 11353
_diffrn_reflns_theta_full 22.49
_diffrn_reflns_theta_max 22.49
_diffrn_reflns_theta_min 2.59
_exptl_absorpt_coefficient_mu 1.128
_exptl_absorpt_correction_T_max 0.941
_exptl_absorpt_correction_T_min 0.836
_exptl_absorpt_correction_type multi-scan
_exptl_absorpt_process_details
;

multi-scan from symmetry-related measurements
 
 Sortav (Blessing 1995)

;
_exptl_crystal_colour green
_exptl_crystal_density_diffrn 1.608
_exptl_crystal_density_method 'not measured'
_exptl_crystal_description rods
_exptl_crystal_F_000 594
_exptl_crystal_size_max 0.25
_exptl_crystal_size_mid 0.15
_exptl_crystal_size_min 0.05
_refine_diff_density_max 0.581
_refine_diff_density_min -0.499
_refine_diff_density_rms 0.080
_refine_ls_extinction_method none
_refine_ls_goodness_of_fit_ref 1.072
_refine_ls_hydrogen_treatment constr
_refine_ls_matrix_type full
_refine_ls_number_parameters 336
_refine_ls_number_reflns 3124
_refine_ls_number_restraints 0
_refine_ls_restrained_S_all 1.072
_refine_ls_R_factor_all 0.0556
_refine_ls_R_factor_gt 0.0417
_refine_ls_shift/su_max 0.003
_refine_ls_shift/su_mean 0.000
_refine_ls_structure_factor_coef Fsqd
_refine_ls_weighting_details 'calc w=1/[\s^2^(Fo^2^)+(0.0536P)^2^+1.6368P] where P=(Fo^2^+2Fc^2^)/3'
_refine_ls_weighting_scheme calc
_refine_ls_wR_factor_gt 0.1044
_refine_ls_wR_factor_ref 0.1109
_reflns_number_gt 2621
_reflns_number_total 3124
_reflns_threshold_expression >2sigma(I)
_cod_data_source_file c4dt03467h2.cif
_cod_data_source_block complex_4
_cod_depositor_comments 'Adding full bibliography for 7033401--7033404.cif.'
_cod_original_cell_volume 1198.1(4)
_cod_original_sg_symbol_H-M P-1
_cod_database_code 7033401

loop_
_symmetry_equiv_pos_as_xyz
'x, y, z'
'-x, -y, -z'

loop_
_atom_site_label
_atom_site_type_symbol
_atom_site_fract_x
_atom_site_fract_y
_atom_site_fract_z
_atom_site_U_iso_or_equiv
_atom_site_adp_type
_atom_site_occupancy
_atom_site_symmetry_multiplicity
_atom_site_calc_flag
_atom_site_refinement_flags
O3 O 0.8733(8) 0.2981(8) 0.7447(5) 0.140(2) Uani 1 1 d .
H26 H 0.8874 0.2142 0.7441 0.209 Uiso 1 1 calc R
Cu1 Cu 0.48668(6) 0.04227(6) 0.27704(3) 0.0342(2) Uani 1 1 d .
S2 S 0.10861(13) 0.12402(13) 0.22716(8) 0.0389(3) Uani 1 1 d .
N1 N 0.5747(4) 0.0849(4) 0.1498(2) 0.0323(8) Uani 1 1 d .
N4 N 0.4004(4) -0.0139(4) 0.4031(2) 0.0310(8) Uani 1 1 d .
N3 N 0.6111(4) -0.1783(4) 0.3082(2) 0.0344(9) Uani 1 1 d .
O1 O 0.1043(4) -0.0114(3) 0.2109(2) 0.0484(8) Uani 1 1 d .
N2 N 0.2788(4) 0.1409(4) 0.1910(2) 0.0352(9) Uani 1 1 d .
C5 C 0.4683(5) 0.1442(4) 0.0713(3) 0.0312(10) Uani 1 1 d .
C17 C 0.5605(5) -0.2462(5) 0.3869(3) 0.0345(10) Uani 1 1 d .
C18 C 0.4393(5) -0.1527(5) 0.4403(3) 0.0337(10) Uani 1 1 d .
C6 C 0.2989(5) 0.1751(4) 0.0931(3) 0.0326(10) Uani 1 1 d .
C1 C 0.7306(5) 0.0565(5) 0.1365(3) 0.0392(11) Uani 1 1 d .
H1 H 0.8052 0.0189 0.1919 0.047 Uiso 1 1 calc R
C13 C 0.7186(5) -0.2570(5) 0.2569(3) 0.0411(11) Uani 1 1 d .
H13 H 0.7571 -0.2097 0.2015 0.049 Uiso 1 1 calc R
C8 C -0.0226(5) 0.2623(5) 0.1325(3) 0.0375(11) Uani 1 1 d .
C7 C 0.0322(5) 0.2912(5) 0.0397(3) 0.0374(11) Uani 1 1 d .
C16 C 0.6158(6) -0.3932(5) 0.4179(3) 0.0455(12) Uani 1 1 d .
H16 H 0.5814 -0.4391 0.4758 0.055 Uiso 1 1 calc R
C3 C 0.6787(6) 0.1390(5) -0.0348(4) 0.0484(13) Uani 1 1 d .
H3 H 0.7150 0.1556 -0.0984 0.058 Uiso 1 1 calc R
C2 C 0.7857(6) 0.0799(5) 0.0456(4) 0.0446(12) Uani 1 1 d .
H2 H 0.8972 0.0554 0.0383 0.053 Uiso 1 1 calc R
C4 C 0.5177(6) 0.1738(5) -0.0221(3) 0.0418(12) Uani 1 1 d .
H4 H 0.4413 0.2177 -0.0767 0.050 Uiso 1 1 calc R
C15 C 0.7225(6) -0.4720(5) 0.3627(4) 0.0494(13) Uani 1 1 d .
H15 H 0.7591 -0.5732 0.3808 0.059 Uiso 1 1 calc R
C9 C -0.1811(5) 0.3301(5) 0.1509(4) 0.0439(12) Uani 1 1 d .
H9 H -0.2154 0.3094 0.2147 0.053 Uiso 1 1 calc R
C10 C -0.2879(6) 0.4280(5) 0.0751(4) 0.0514(13) Uani 1 1 d .
H10 H -0.3961 0.4763 0.0867 0.062 Uiso 1 1 calc R
C14 C 0.7743(6) -0.4036(5) 0.2825(4) 0.0482(13) Uani 1 1 d .
H14 H 0.8483 -0.4564 0.2443 0.058 Uiso 1 1 calc R
C12 C -0.0804(6) 0.3876(5) -0.0365(4) 0.0487(13) Uani 1 1 d .
H12 H -0.0483 0.4059 -0.1010 0.058 Uiso 1 1 calc R
C11 C -0.2367(6) 0.4555(6) -0.0182(4) 0.0573(14) Uani 1 1 d .
H11 H -0.3109 0.5224 -0.0701 0.069 Uiso 1 1 calc R
S1 S 0.27765(14) -0.14393(13) 0.59363(8) 0.0400(3) Uani 1 1 d .
N5 N 0.1920(4) 0.2373(4) 0.0197(2) 0.0372(9) Uani 1 1 d .
N6 N 0.3868(5) -0.2234(4) 0.5155(3) 0.0415(9) Uani 1 1 d .
C20 C 0.2843(5) 0.0815(5) 0.4465(3) 0.0335(10) Uani 1 1 d .
C19 C 0.2095(5) 0.0367(5) 0.5273(3) 0.0375(11) Uani 1 1 d .
O2 O 0.3885(4) -0.1576(3) 0.6760(2) 0.0423(8) Uani 1 1 d .
C24 C 0.2386(5) 0.2283(5) 0.4056(3) 0.0388(11) Uani 1 1 d .
H24 H 0.2906 0.2620 0.3515 0.047 Uiso 1 1 calc R
C23 C 0.1187(6) 0.3239(6) 0.4434(3) 0.0487(13) Uani 1 1 d .
H23 H 0.0888 0.4233 0.4154 0.058 Uiso 1 1 calc R
C21 C 0.0850(5) 0.1350(5) 0.5645(3) 0.0444(12) Uani 1 1 d .
H21 H 0.0324 0.1027 0.6187 0.053 Uiso 1 1 calc R
C22 C 0.0412(6) 0.2764(6) 0.5219(4) 0.0524(14) Uani 1 1 d .
H22 H -0.0433 0.3434 0.5461 0.063 Uiso 1 1 calc R
C25 C 0.7157(10) 0.3852(11) 0.7156(7) 0.155(5) Uani 1 1 d .
H25A H 0.6483 0.3707 0.7692 0.232 Uiso 1 1 calc R
H25B H 0.6809 0.3618 0.6593 0.232 Uiso 1 1 calc R
H25C H 0.7060 0.4851 0.6974 0.232 Uiso 1 1 calc R

loop_
_atom_site_aniso_label
_atom_site_aniso_U_11
_atom_site_aniso_U_22
_atom_site_aniso_U_33
_atom_site_aniso_U_23
_atom_site_aniso_U_13
_atom_site_aniso_U_12
O3 0.150(6) 0.169(6) 0.144(5) -0.059(5) 0.043(5) -0.099(5)
Cu1 0.0288(3) 0.0422(4) 0.0291(3) -0.0059(2) 0.0040(2) -0.0127(3)
S2 0.0291(6) 0.0526(8) 0.0351(6) -0.0079(5) 0.0048(5) -0.0179(6)
N1 0.026(2) 0.037(2) 0.036(2) -0.0104(16) 0.0045(15) -0.0139(16)
N4 0.029(2) 0.034(2) 0.0270(18) -0.0046(15) 0.0006(14) -0.0101(17)
N3 0.030(2) 0.041(2) 0.033(2) -0.0119(17) 0.0025(16) -0.0127(17)
O1 0.0403(19) 0.047(2) 0.059(2) -0.0059(16) 0.0061(15) -0.0228(16)
N2 0.027(2) 0.049(2) 0.031(2) -0.0066(16) 0.0034(15) -0.0187(17)
C5 0.035(3) 0.031(2) 0.033(2) -0.0092(19) 0.0064(19) -0.017(2)
C17 0.036(3) 0.037(3) 0.036(2) -0.012(2) 0.0021(19) -0.019(2)
C18 0.030(2) 0.046(3) 0.030(2) -0.009(2) 0.0010(18) -0.020(2)
C6 0.032(2) 0.037(2) 0.030(2) -0.0051(19) 0.0016(19) -0.016(2)
C1 0.031(3) 0.045(3) 0.046(3) -0.017(2) 0.006(2) -0.016(2)
C13 0.041(3) 0.047(3) 0.039(3) -0.019(2) 0.006(2) -0.015(2)
C8 0.033(3) 0.039(3) 0.047(3) -0.014(2) -0.001(2) -0.018(2)
C7 0.036(3) 0.037(3) 0.042(3) -0.008(2) -0.004(2) -0.017(2)
C16 0.045(3) 0.045(3) 0.048(3) -0.009(2) 0.004(2) -0.021(2)
C3 0.057(3) 0.059(3) 0.044(3) -0.023(2) 0.028(3) -0.033(3)
C2 0.038(3) 0.049(3) 0.061(3) -0.029(2) 0.024(2) -0.024(2)
C4 0.050(3) 0.047(3) 0.031(2) -0.011(2) 0.008(2) -0.022(2)
C15 0.048(3) 0.033(3) 0.067(3) -0.015(2) 0.003(3) -0.012(2)
C9 0.034(3) 0.048(3) 0.056(3) -0.023(2) 0.005(2) -0.016(2)
C10 0.029(3) 0.048(3) 0.078(4) -0.025(3) -0.001(3) -0.010(2)
C14 0.046(3) 0.044(3) 0.056(3) -0.025(2) 0.011(2) -0.011(3)
C12 0.043(3) 0.051(3) 0.050(3) -0.004(2) -0.006(2) -0.020(3)
C11 0.044(3) 0.047(3) 0.073(4) -0.005(3) -0.015(3) -0.014(3)
S1 0.0440(7) 0.0519(8) 0.0339(6) -0.0124(5) 0.0094(5) -0.0285(6)
N5 0.034(2) 0.042(2) 0.035(2) -0.0078(17) -0.0006(17) -0.0144(18)
N6 0.050(2) 0.044(2) 0.037(2) -0.0107(18) 0.0102(18) -0.026(2)
C20 0.028(2) 0.044(3) 0.033(2) -0.014(2) 0.0014(19) -0.016(2)
C19 0.031(2) 0.052(3) 0.034(2) -0.012(2) 0.0026(19) -0.020(2)
O2 0.0476(19) 0.052(2) 0.0345(16) -0.0070(14) 0.0004(14) -0.0284(16)
C24 0.035(3) 0.046(3) 0.035(2) -0.010(2) 0.0044(19) -0.014(2)
C23 0.040(3) 0.050(3) 0.053(3) -0.017(2) 0.002(2) -0.010(2)
C21 0.036(3) 0.061(4) 0.040(3) -0.019(2) 0.007(2) -0.019(3)
C22 0.039(3) 0.061(4) 0.057(3) -0.032(3) 0.010(2) -0.008(3)
C25 0.078(6) 0.183(10) 0.146(8) 0.086(7) -0.047(5) -0.065(6)

loop_
_atom_type_symbol
_atom_type_description
_atom_type_scat_dispersion_real
_atom_type_scat_dispersion_imag
_atom_type_scat_source
C C 0.0033 0.0016 'International Tables Vol C Tables 4.2.6.8 and 6.1.1.4'
H H 0.0000 0.0000 'International Tables Vol C Tables 4.2.6.8 and 6.1.1.4'
N N 0.0061 0.0033 'International Tables Vol C Tables 4.2.6.8 and 6.1.1.4'
O O 0.0106 0.0060 'International Tables Vol C Tables 4.2.6.8 and 6.1.1.4'
S S 0.1246 0.1234 'International Tables Vol C Tables 4.2.6.8 and 6.1.1.4'
Cu Cu 0.3201 1.2651 'International Tables Vol C Tables 4.2.6.8 and 6.1.1.4'

loop_
_geom_angle_atom_site_label_1
_geom_angle_atom_site_label_2
_geom_angle_atom_site_label_3
_geom_angle
_geom_angle_site_symmetry_3
N1 Cu1 N4 175.90(14) .
N1 Cu1 N2 80.80(13) .
N4 Cu1 N2 99.36(14) .
N1 Cu1 N3 95.35(14) .
N4 Cu1 N3 81.06(14) .
N2 Cu1 N3 121.88(14) .
N1 Cu1 O2 86.58(13) 2_656
N4 Cu1 O2 96.73(13) 2_656
N2 Cu1 O2 122.52(13) 2_656
N3 Cu1 O2 114.98(13) 2_656
O1 S2 N2 109.35(19) .
O1 S2 C8 105.11(19) .
N2 S2 C8 97.9(2) .
C1 N1 C5 118.9(4) .
C1 N1 Cu1 124.9(3) .
C5 N1 Cu1 116.2(3) .
C18 N4 C20 118.8(4) .
C18 N4 Cu1 116.0(3) .
C20 N4 Cu1 124.5(3) .
C17 N3 C13 118.3(4) .
C17 N3 Cu1 111.5(3) .
C13 N3 Cu1 129.9(3) .
C6 N2 S2 119.1(3) .
C6 N2 Cu1 114.3(3) .
S2 N2 Cu1 122.36(19) .
N1 C5 C4 121.1(4) .
N1 C5 C6 115.1(3) .
C4 C5 C6 123.7(4) .
N3 C17 C16 122.4(4) .
N3 C17 C18 115.8(4) .
C16 C17 C18 121.8(4) .
N6 C18 N4 130.9(4) .
N6 C18 C17 114.2(4) .
N4 C18 C17 114.9(4) .
N5 C6 N2 129.6(4) .
N5 C6 C5 117.0(4) .
N2 C6 C5 113.2(3) .
N1 C1 C2 122.1(4) .
N3 C13 C14 122.0(4) .
C9 C8 C7 121.9(4) .
C9 C8 S2 118.8(4) .
C7 C8 S2 119.1(3) .
N5 C7 C8 124.0(4) .
N5 C7 C12 118.2(4) .
C8 C7 C12 117.6(4) .
C17 C16 C15 118.4(5) .
C2 C3 C4 119.0(4) .
C1 C2 C3 119.5(4) .
C3 C4 C5 119.3(4) .
C14 C15 C16 119.5(5) .
C10 C9 C8 119.1(5) .
C9 C10 C11 119.8(5) .
C15 C14 C13 119.4(4) .
C11 C12 C7 120.4(5) .
C12 C11 C10 121.0(5) .
O2 S1 N6 107.89(19) .
O2 S1 C19 105.76(19) .
N6 S1 C19 101.6(2) .
C6 N5 C7 117.7(4) .
C18 N6 S1 121.7(3) .
C19 C20 C24 118.1(4) .
C19 C20 N4 122.8(4) .
C24 C20 N4 119.1(4) .
C20 C19 C21 121.3(4) .
C20 C19 S1 121.2(3) .
C21 C19 S1 117.3(3) .
S1 O2 Cu1 140.65(19) 2_656
C23 C24 C20 120.3(4) .
C24 C23 C22 120.6(5) .
C22 C21 C19 119.1(4) .
C21 C22 C23 120.6(4) .
N1 C1 H1 119 .
C2 C1 H1 119 .
C1 C2 H2 120 .
C3 C2 H2 120 .
C2 C3 H3 121 .
C4 C3 H3 120 .
C3 C4 H4 120 .
C5 C4 H4 120 .
C8 C9 H9 120 .
C10 c9 H9 120 .
C9 C10 H10 120 .
C11 C10 H10 120 .
C10 C11 H11 119 .
C12 C11 H11 120 .
C7 C12 H12 120 .
C11 C12 H12 120 .
N3 C13 H13 119 .
C14 C13 H13 119 .
C13 C14 H14 120 .
C15 C14 H14 120 .
C14 C15 H15 120 .
C16 C15 H15 120 .
C15 C16 H16 121 .
C17 C16 H16 121 .
C19 C21 H21 120 .
C22 C21 H21 120 .
C21 C22 H22 120 .
C23 C22 H22 120 .
C22 C23 H23 120 .
C24 C23 H23 120 .
C20 C24 H24 120 .
C23 C24 H24 120 .
C25 O3 H26 110 .
O3 C25 H25A 110 .
O3 C25 H25B 109 .
O3 C25 H25C 109 .
H25A C25 H25B 109 .
H25A C25 H25C 109 .
H25B C25 H25C 109 .

loop_
_geom_bond_atom_site_label_1
_geom_bond_atom_site_label_2
_geom_bond_distance
_geom_bond_site_symmetry_2
O3 C25 1.379(9) .
Cu1 N1 1.971(3) .
Cu1 N4 1.975(3) .
Cu1 N2 2.030(3) .
Cu1 N3 2.091(4) .
Cu1 O2 2.140(3) 2_656
S2 O1 1.501(3) .
S2 N2 1.660(4) .
S2 C8 1.773(4) .
N1 C1 1.342(5) .
N1 C5 1.346(5) .
N4 C18 1.325(5) .
N4 C20 1.404(5) .
N3 C17 1.333(6) .
N3 C13 1.349(5) .
N2 C6 1.372(5) .
C5 C4 1.387(6) .
C5 C6 1.480(6) .
C17 C16 1.382(6) .
C17 C18 1.505(6) .
C18 N6 1.323(6) .
C6 N5 1.298(5) .
C1 C2 1.369(6) .
C13 C14 1.376(7) .
C8 C9 1.391(6) .
C8 C7 1.398(6) .
C7 N5 1.389(6) .
C7 C12 1.404(6) .
C16 C15 1.385(7) .
C3 C2 1.371(7) .
C3 C4 1.377(7) .
C15 C14 1.357(7) .
C9 C10 1.382(7) .
C10 C11 1.389(7) .
C12 C11 1.375(7) .
S1 O2 1.501(3) .
S1 N6 1.640(4) .
S1 C19 1.765(5) .
C20 C19 1.385(6) .
C20 C24 1.400(6) .
C19 C21 1.407(6) .
O2 Cu1 2.140(3) 2_656
C24 C23 1.376(6) .
C23 C22 1.385(7) .
C21 C22 1.356(7) .
C1 H1 0.950 .
C2 H2 0.950 .
C3 H3 0.950 .
C4 H4 0.949 .
C9 H9 0.950 .
C10 H10 0.950 .
C11 H11 0.950 .
C12 H12 0.949 .
C13 H13 0.950 .
C14 H14 0.950 .
C15 H15 0.950 .
C16 H16 0.950 .
C21 H21 0.950 .
C22 H22 0.949 .
C23 H23 0.950 .
C24 H24 0.950 .
C25 H25A 0.979 .
C25 H25B 0.981 .
C25 H25C 0.981 .
O3 H26 0.839 .
